data_9001698
loop_
_publ_author_name
'Yang, H.'
'Hirschmann, M. M.'

_publ_section_title
;
 Crystal structure of P2_1/m ferromagnesian amphibole and the role of cation
 ordering and composition in the P2_1/m - C2/m transition in cummingtonite
 Sample: 1c, heat treated at 700 C
;
_journal_name_full 'American Mineralogist'
_journal_page_first 916
_journal_page_last 922
_journal_volume 80
_journal_year 1995
_chemical_formula_sum 'Al0.014 Ca0.1 Fe2.473 Mg4.423 O24 Si8'
_chemical_name_mineral Cummingtonite
_space_group_IT_number 11
_symmetry_space_group_name_Hall '-P 2yb'
_symmetry_space_group_name_H-M 'P 1 21/m 1'
_cell_angle_alpha 90
_cell_angle_beta 102.031
_cell_angle_gamma 90
_cell_length_a 9.5057
_cell_length_b 18.1187
_cell_length_c 5.3059
_cell_formula_units_Z 2
_cell_volume 893.768
_database_code_amcsd 0001754
_exptl_crystal_density_diffrn 3.191
_cod_original_formula_sum 'Fe2.473 Mg4.423 Al.014 Ca.1 Si8 O24'
_cod_database_code 9001698

loop_
_space_group_symop_operation_xyz
x,y,z
x,1/2-y,z
-x,1/2+y,-z
-x,-y,-z

loop_
_atom_site_label
_atom_site_fract_x
_atom_site_fract_y
_atom_site_fract_z
_atom_site_occupancy
_atom_site_U_iso_or_equiv
Fe1 -0.24930 0.33690 0.49230 0.25000 0.00852
Mg1 -0.24930 0.33690 0.49230 0.75000 0.00852
Fe2 -0.25010 0.42730 0.99140 0.16300 0.00823
Mg2 -0.25010 0.42730 0.99140 0.83000 0.00823
Al2 -0.25010 0.42730 0.99140 0.00700 0.00823
Fe3 -0.24950 0.25000 0.99330 0.22100 0.00689
Mg3 -0.24950 0.25000 0.99330 0.78900 0.00689
Fe4 -0.25170 0.50890 0.48970 0.71300 0.01160
Mg4 -0.25170 0.50890 0.48970 0.23700 0.01160
Ca4 -0.25170 0.50890 0.48970 0.05000 0.01160
Si1a 0.03860 0.33440 0.26490 1.00000 0.00778
Si2a 0.04610 0.41940 0.77100 1.00000 0.00728
Si1b 0.53680 0.83390 0.28180 1.00000 0.00632
Si2b 0.54910 0.91830 0.78800 1.00000 0.00754
O1a -0.13540 0.33680 0.20250 1.00000 0.00946
O2a -0.12750 0.42280 0.70750 1.00000 0.00830
O3a -0.13620 0.25000 0.70090 1.00000 0.00979
O4a 0.12850 0.49720 0.77740 1.00000 0.01222
O5a 0.10110 0.37510 0.04030 1.00000 0.01360
O6a 0.10360 0.37560 0.53600 1.00000 0.01426
O7a 0.09510 0.25000 0.28650 1.00000 0.01123
O1b 0.36400 0.83710 0.21630 1.00000 0.00806
O2b 0.37400 0.92290 0.72670 1.00000 0.00992
O3b 0.36340 0.75000 0.71600 1.00000 0.01240
O4b 0.63260 0.99370 0.76200 1.00000 0.01106
O5b 0.60040 0.88500 0.08010 1.00000 0.01165
O6b 0.59650 0.86330 0.57440 1.00000 0.01384
O7b 0.59180 0.75000 0.25930 1.00000 0.01478

loop_
_cod_related_entry_id
_cod_related_entry_database
_cod_related_entry_code
1 AMCSD 0001754
